data_8101380
loop_
_publ_author_name
'Bryan, Jeffrey C.'

_publ_section_title
;
Crystal structure of caesium tetraphenylborate, (C~24~H~20~B)Cs
;
_journal_issue 4
_journal_name_full 'Zeitschrift f\"ur Kristallographie - New Crystal Structures'
_journal_page_first 621
_journal_page_last 622
_journal_volume 215
_journal_year 2000
_chemical_formula_moiety 'C24 H20 B, Cs'
_chemical_formula_structural '(Cs 1+), (C24 H20 B 1-)'
_chemical_formula_sum 'C24 H20 B Cs'
_chemical_formula_weight 452.1
_chemical_name_common 'Caesium Tetraphenylborate'
_space_group_IT_number 121
_space_group_name_Hall 'I -4 2'
_space_group_name_H-M_alt 'I -4 2 m'
_symmetry_cell_setting tetragonal
_symmetry_space_group_name_Hall 'I -4 2'
_symmetry_space_group_name_H-M 'I -4 2 m'
_cell_angle_alpha 90
_cell_angle_beta 90
_cell_angle_gamma 90
_cell_formula_units_Z 2
_cell_length_a 11.1647(5)
_cell_length_b 11.1647(5)
_cell_length_c 8.3352(4)
_cell_measurement_temperature 100
_cell_volume 1038.99(8)
_diffrn_ambient_temperature 100(2)
_exptl_crystal_density_diffrn 1.44
_cod_depositor_comments
;
The following automatic conversions were performed:
'_symmetry_cell_setting' value 'Tetragonal' changed to 'tetragonal'
according to '/home/saulius/struct/CIF-dictionaries/cif_core.dic'
dictionary named 'cif_core.dic' version 2.4.1 from 2010-06-29.

Automatic conversion script
Id: cif_fix_enum 1527 2010-12-29 10:47:43Z saulius 
;
_cod_database_code 8101380

loop_
_symmetry_equiv_pos_as_xyz
x,y,z
y,-x,-z
-x,-y,z
-y,x,-z
x,-y,-z
-y,-x,z
-x,y,-z
y,x,z
1/2+x,1/2+y,1/2+z
1/2+y,1/2-x,1/2-z
1/2-x,1/2-y,1/2+z
1/2-y,1/2+x,1/2-z
1/2+x,1/2-y,1/2-z
1/2-y,1/2-x,1/2+z
1/2-x,1/2+y,1/2-z
1/2+y,1/2+x,1/2+z

loop_
_atom_site_aniso_label
_atom_site_aniso_U_11
_atom_site_aniso_U_22
_atom_site_aniso_U_33
_atom_site_aniso_U_23
_atom_site_aniso_U_13
_atom_site_aniso_U_12
Cs 0.0183(1) 0.0183(1) 0.0087(1) 0.0000 0.0000 0.0000
C1 0.0122(4) 0.0122(4) 0.0105(7) -0.0003(4) 0.0003(4) 0.0012(5)
C2 0.0172(5) 0.0137(5) 0.0139(5) 0.0007(4) -0.0003(4) 0.0000(4)
C3 0.0237(6) 0.0147(6) 0.0172(6) 0.0038(5) -0.0005(5) 0.0020(4)
C4 0.0217(5) 0.0217(5) 0.0180(9) 0.0037(5) -0.0037(5) 0.0066(7)
B 0.0113(7) 0.0113(7) 0.0093(12) 0.0000 0.0000 0.0000

loop_
_atom_site_label
_atom_site_type_symbol
_atom_site_thermal_displace_type
_atom_site_fract_x
_atom_site_fract_y
_atom_site_fract_z
_atom_site_occupancy
_atom_site_U_iso_or_equiv
Cs Cs Uani 0.000000 0.000000 0.000000 1.000 0.0151(1)
C1 C Uani 0.08205(11) -0.08205(11) -0.3787(2) 1.000 0.0116(3)
C2 C Uani 0.04094(13) -0.19178(12) -0.31554(16) 1.000 0.0149(3)
C3 C Uani 0.10280(13) -0.25460(12) -0.19721(18) 1.000 0.0185(3)
C4 C Uani 0.21030(13) -0.21030(13) -0.1367(3) 1.000 0.0205(4)
B B Uani 0.000000 0.000000 -0.500000 1.000 0.0106(5)
H2 H Uiso -0.031900 -0.224200 -0.355300 1.000 0.0180
H3 H Uiso 0.071500 -0.328000 -0.157600 1.000 0.0220
H4 H Uiso 0.252600 -0.252600 -0.055700 1.000 0.0250

loop_
_geom_bond_atom_site_label_1
_geom_bond_atom_site_label_2
_geom_bond_distance
_geom_bond_site_symmetry_1
_geom_bond_site_symmetry_2
_geom_bond_publ_flag
Cs C1 3.4121(16) . . no
Cs C2 3.4221(13) . . no
Cs C1 3.4121(16) . 2_555 no
Cs C1 3.4121(16) . 3_555 no
Cs C1 3.4121(16) . 4_555 no
C1 C2 1.4102(19) . . yes
C1 B 1.6433(14) . . yes
C2 C3 1.393(2) . . yes
C3 C4 1.393(2) . . yes
C2 H2 0.95 . . no
C3 H3 0.95 . . no
C4 H4 0.95 . . no
